data_7036755
loop_
_publ_author_name
'Masuda, Jason D.'
'Boer\'e, Ren\'e T'

_publ_section_title
;
 Metal carbonyl complexes of phosphaamidines. Coordinative integrity
 detected in C-amino(\l(3),\s(2))-phosphaalkene isomers coordinated
 through n(P) HOMO-1 donor orbitals.
;
_journal_issue 5
_journal_name_full 'Dalton transactions (Cambridge, England : 2003)'
_journal_page_first 2102
_journal_page_last 2115
_journal_paper_doi 10.1039/c5dt03393d
_journal_volume 45
_journal_year 2016
_chemical_compound_source No
_chemical_formula_moiety 'C37 H42 Mo N O6 P'
_chemical_formula_sum 'C37 H42 Mo N O6 P'
_chemical_formula_weight 723.62
_chemical_melting_point 423
_chemical_name_common
'1,3-bis(2,6-diisopropylphenyl)-2-(4-methoxyphenyl)-3-aza-1\l3-phosphapropene molybdenum pentacarbonyl complex'
_chemical_name_systematic
'(aZ)-N-[2,6-bis(1-methylethyl)phenyl]-a-[[2,6-bis(1-methylethyl)phenyl] phosphinidene]-4-methoxy-benzenemethanamine chromium pentacarbonyl complex'
_chemical_properties_physical 'Air-sensitive, Light-sensitive'
_space_group_crystal_system triclinic
_space_group_IT_number 2
_space_group_name_Hall '-P 1'
_space_group_name_H-M_alt 'P -1'
_symmetry_space_group_name_Hall '-P 1'
_symmetry_space_group_name_H-M 'P -1'
_atom_sites_solution_hydrogens mixed
_atom_sites_solution_primary direct
_atom_sites_solution_secondary difmap
_audit_creation_method SHELXL-2014/6
_audit_update_record
;
2015-09-29 deposited with the CCDC.
2015-10-02 downloaded from the CCDC.
;
_cell_angle_alpha 104.733(10)
_cell_angle_beta 108.862(9)
_cell_angle_gamma 92.700(9)
_cell_formula_units_Z 2
_cell_length_a 10.7566(8)
_cell_length_b 13.4617(11)
_cell_length_c 14.2564(12)
_cell_measurement_reflns_used 8000
_cell_measurement_temperature 293(2)
_cell_measurement_theta_max 25,5
_cell_measurement_theta_min 2
_cell_volume 1870.3(3)
_computing_cell_refinement 'Stoe IPDS V2.63'
_computing_data_collection 'Stoe IPDS V2.63'
_computing_data_reduction 'Stoe IPDS V2.63'
_computing_molecular_graphics 'Mercury (Macrae <i>et al.</i>, 2008)'
_computing_publication_material 'publCIF (Westrip, 2010)'
_computing_structure_refinement 'SHELXL-2014/6 (Sheldrick, 2015)'
_computing_structure_solution 'SIR97 (Giacovazzo et al., 1997)'
_diffrn_ambient_temperature 293(2)
_diffrn_measured_fraction_theta_full 0.938
_diffrn_measured_fraction_theta_max 0.936
_diffrn_measurement_device_type 'Stoe IPDS'
_diffrn_measurement_method Phi-Oscillation
_diffrn_radiation_monochromator graphite
_diffrn_radiation_source 'fine-focus sealed tube'
_diffrn_radiation_type MoK\a
_diffrn_radiation_wavelength 0.71073
_diffrn_reflns_av_R_equivalents 0.0548
_diffrn_reflns_av_unetI/netI 0.0500
_diffrn_reflns_laue_measured_fraction_full 0.938
_diffrn_reflns_laue_measured_fraction_max 0.936
_diffrn_reflns_limit_h_max 12
_diffrn_reflns_limit_h_min -12
_diffrn_reflns_limit_k_max 16
_diffrn_reflns_limit_k_min -16
_diffrn_reflns_limit_l_max 17
_diffrn_reflns_limit_l_min -17
_diffrn_reflns_number 26266
_diffrn_reflns_point_group_measured_fraction_full 0.938
_diffrn_reflns_point_group_measured_fraction_max 0.936
_diffrn_reflns_theta_full 25.000
_diffrn_reflns_theta_max 25.677
_diffrn_reflns_theta_min 2.992
_exptl_absorpt_coefficient_mu 0.436
_exptl_absorpt_correction_T_max 0.987
_exptl_absorpt_correction_T_min 0.845
_exptl_absorpt_correction_type numerical
_exptl_absorpt_process_details
;
 Stoe IPDS V2.63 FaceIt numerical absorption correction
;
_exptl_crystal_colour yellow
_exptl_crystal_density_diffrn 1.285
_exptl_crystal_description 'transparent block'
_exptl_crystal_F_000 752
_exptl_crystal_recrystallization_method 'Re-crystallisation from solvent: Heptane'
_exptl_crystal_size_max 0.400
_exptl_crystal_size_mid 0.160
_exptl_crystal_size_min 0.140
_refine_diff_density_max 0.403
_refine_diff_density_min -0.297
_refine_diff_density_rms 0.048
_refine_ls_extinction_method none
_refine_ls_goodness_of_fit_ref 0.930
_refine_ls_hydrogen_treatment mixed
_refine_ls_matrix_type full
_refine_ls_number_parameters 464
_refine_ls_number_reflns 6658
_refine_ls_number_restraints 418
_refine_ls_restrained_S_all 0.934
_refine_ls_R_factor_all 0.0581
_refine_ls_R_factor_gt 0.0376
_refine_ls_shift/su_max 0.001
_refine_ls_shift/su_mean 0.000
_refine_ls_structure_factor_coef Fsqd
_refine_ls_weighting_details 'w=1/[\s^2^(Fo^2^)+(0.0546P)^2^] where P=(Fo^2^+2Fc^2^)/3'
_refine_ls_weighting_scheme calc
_refine_ls_wR_factor_gt 0.0849
_refine_ls_wR_factor_ref 0.0911
_reflns_Friedel_coverage 0.000
_reflns_number_gt 4889
_reflns_number_total 6658
_reflns_threshold_expression 'I > 2\s(I)'
_cod_data_source_file c5dt03393d2.cif
_cod_data_source_block 11b_MeOPAmHMoCO5
_cod_depositor_comments
;
The following automatic conversions were performed:

'_exptl_absorpt_correction_type' value 'Numerical' changed to
'numerical' according to
/usr/data/users/saulius/crontab/automatic-downloads/rss-feeds/RSC/lib/dictionaries/cif_core.dic
dictionary named 'cif_core.dic' version 2.4.2 from 2011-04-26.

Automatic conversion script
Id: cif_fix_values 3271 2015-04-21 07:52:19Z andrius 

 Adding full bibliography for 7036752--7036756.cif.
;
_cod_database_code 7036755
_shelx_space_group_comment
;
The symmetry employed for this shelxl refinement is uniquely defined
by the following loop, which should always be used as a source of
symmetry information in preference to the above space-group names.
They are only intended as comments.
;
_shelx_estimated_absorpt_t_min 0.845
_shelx_estimated_absorpt_t_max 0.941
_shelxl_version_number 2014/6

loop_
_space_group_symop_operation_xyz
'x, y, z'
'-x, -y, -z'

loop_
_atom_site_label
_atom_site_type_symbol
_atom_site_fract_x
_atom_site_fract_y
_atom_site_fract_z
_atom_site_U_iso_or_equiv
_atom_site_adp_type
_atom_site_occupancy
_atom_site_site_symmetry_order
_atom_site_calc_flag
_atom_site_refinement_flags_posn
_atom_site_refinement_flags_adp
_atom_site_refinement_flags_occupancy
_atom_site_disorder_assembly
_atom_site_disorder_group
Mo Mo 0.83434(3) 0.54130(2) 0.73309(2) 0.04831(10) Uani 1 1 d . U . . .
P P 0.69482(8) 0.67434(5) 0.79453(5) 0.04530(18) Uani 1 1 d . U . . .
N N 0.5861(3) 0.85281(18) 0.8049(2) 0.0596(7) Uani 1 1 d D U . . .
H1 H 0.559(3) 0.836(2) 0.850(2) 0.072 Uiso 1 1 d D U . . .
O1 O 0.9038(3) 0.91805(18) 0.51354(18) 0.0819(8) Uani 1 1 d . U . . .
C1 C 0.6624(3) 0.78771(18) 0.76651(18) 0.0375(5) Uani 1 1 d . U . . .
C2 C 0.7238(3) 0.82057(18) 0.69776(18) 0.0384(6) Uani 1 1 d . U . . .
C3A C 0.8320(16) 0.8929(10) 0.7364(13) 0.082(5) Uani 0.65 1 d . U P A 1
H3A H 0.8690 0.9215 0.8077 0.098 Uiso 0.65 1 calc R U P A 1
C4A C 0.8901(19) 0.9262(12) 0.6752(11) 0.091(6) Uani 0.65 1 d . U P A 1
H4A H 0.9625 0.9785 0.7046 0.109 Uiso 0.65 1 calc R U P A 1
C3B C 0.814(3) 0.9143(16) 0.735(2) 0.046(3) Uani 0.35 1 d . U P A 2
H3B H 0.8374 0.9553 0.8033 0.055 Uiso 0.35 1 calc R U P A 2
C4B C 0.866(3) 0.9425(19) 0.6662(19) 0.059(4) Uani 0.35 1 d . U P A 2
H4B H 0.9204 1.0058 0.6878 0.070 Uiso 0.35 1 calc R U P A 2
C5 C 0.8403(3) 0.8813(2) 0.5692(2) 0.0537(7) Uani 1 1 d . U . . .
C6 C 0.8892(5) 0.8567(3) 0.4142(3) 0.0790(11) Uani 1 1 d . U . . .
H6A H 0.9521 0.8856 0.3901 0.118 Uiso 1 1 calc R U . . .
H6B H 0.8008 0.8549 0.3680 0.118 Uiso 1 1 calc R U . . .
H6C H 0.9045 0.7875 0.4163 0.118 Uiso 1 1 calc R U . . .
C7 C 0.7393(3) 0.8022(2) 0.5295(2) 0.0547(7) Uani 1 1 d . U . . .
H7 H 0.7082 0.7683 0.4591 0.066 Uiso 1 1 calc R U . . .
C8 C 0.6817(3) 0.7713(2) 0.5939(2) 0.0526(7) Uani 1 1 d . U . . .
H8 H 0.6131 0.7160 0.5658 0.063 Uiso 1 1 calc R U . . .
C9 C 0.5614(3) 0.9510(2) 0.7839(3) 0.0586(8) Uani 1 1 d . U . . .
C10 C 0.6343(4) 1.0426(3) 0.8597(3) 0.0772(10) Uani 1 1 d . U . . .
C11 C 0.7292(6) 1.0429(4) 0.9643(4) 0.1174(17) Uani 1 1 d . U . . .
H11 H 0.7399 0.9709 0.9639 0.141 Uiso 1 1 calc R U . . .
C12 C 0.6741(9) 1.0907(7) 1.0495(5) 0.209(4) Uani 1 1 d . U . . .
H12A H 0.7422 1.1029 1.1159 0.313 Uiso 1 1 calc R U . . .
H12B H 0.6006 1.0440 1.0447 0.313 Uiso 1 1 calc R U . . .
H12C H 0.6448 1.1552 1.0413 0.313 Uiso 1 1 calc R U . . .
C13 C 0.8667(7) 1.1034(5) 0.9914(6) 0.174(3) Uani 1 1 d . U . . .
H13A H 0.9257 1.0950 1.0549 0.261 Uiso 1 1 calc R U . . .
H13B H 0.8594 1.1756 0.9994 0.261 Uiso 1 1 calc R U . . .
H13C H 0.9010 1.0774 0.9369 0.261 Uiso 1 1 calc R U . . .
C14 C 0.6136(5) 1.1362(3) 0.8345(4) 0.0970(13) Uani 1 1 d . U . . .
H14 H 0.6600 1.1983 0.8825 0.116 Uiso 1 1 calc R U . . .
C15 C 0.5274(5) 1.1382(3) 0.7415(4) 0.1009(14) Uani 1 1 d . U . . .
H15 H 0.5174 1.2011 0.7260 0.121 Uiso 1 1 calc R U . . .
C16 C 0.4559(4) 1.0493(3) 0.6710(3) 0.0874(11) Uani 1 1 d . U . . .
H16 H 0.3968 1.0526 0.6080 0.105 Uiso 1 1 calc R U . . .
C17 C 0.4684(4) 0.9525(2) 0.6903(3) 0.0657(8) Uani 1 1 d . U . . .
C18 C 0.3782(4) 0.8579(3) 0.6127(3) 0.0765(10) Uani 1 1 d . U . . .
H18 H 0.4157 0.7966 0.6282 0.092 Uiso 1 1 calc R U . . .
C19 C 0.2420(5) 0.8556(4) 0.6252(4) 0.1138(15) Uani 1 1 d . U . . .
H19A H 0.1847 0.7944 0.5771 0.171 Uiso 1 1 calc R U . . .
H19B H 0.2041 0.9160 0.6121 0.171 Uiso 1 1 calc R U . . .
H19C H 0.2519 0.8550 0.6945 0.171 Uiso 1 1 calc R U . . .
C20 C 0.3633(6) 0.8516(4) 0.5009(3) 0.1141(16) Uani 1 1 d . U . . .
H20A H 0.3218 0.7835 0.4571 0.171 Uiso 1 1 calc R U . . .
H20B H 0.4493 0.8655 0.4965 0.171 Uiso 1 1 calc R U . . .
H20C H 0.3095 0.9021 0.4790 0.171 Uiso 1 1 calc R U . . .
C21 C 0.6010(3) 0.65796(19) 0.8780(2) 0.0472(6) Uani 1 1 d . U . . .
C22 C 0.6635(4) 0.6906(2) 0.9858(2) 0.0669(9) Uani 1 1 d . U . . .
C23 C 0.8071(5) 0.7380(4) 1.0391(3) 0.1030(14) Uani 1 1 d . U . . .
H23 H 0.8397 0.7527 0.9866 0.124 Uiso 1 1 calc R U . . .
C24 C 0.8224(9) 0.8418(5) 1.1215(4) 0.174(3) Uani 1 1 d . U . . .
H24A H 0.7565 0.8824 1.0938 0.262 Uiso 1 1 calc R U . . .
H24B H 0.9092 0.8792 1.1405 0.262 Uiso 1 1 calc R U . . .
H24C H 0.8109 0.8285 1.1814 0.262 Uiso 1 1 calc R U . . .
C25 C 0.8902(7) 0.6620(6) 1.0845(5) 0.164(3) Uani 1 1 d . U . . .
H25A H 0.9817 0.6924 1.1150 0.246 Uiso 1 1 calc R U . . .
H25B H 0.8806 0.5994 1.0307 0.246 Uiso 1 1 calc R U . . .
H25C H 0.8605 0.6462 1.1365 0.246 Uiso 1 1 calc R U . . .
C26 C 0.5904(6) 0.6733(3) 1.0473(3) 0.0927(13) Uani 1 1 d . U . . .
H26 H 0.6299 0.6951 1.1190 0.111 Uiso 1 1 calc R U . . .
C27 C 0.4629(6) 0.6252(4) 1.0039(4) 0.1024(14) Uani 1 1 d . U . . .
H27 H 0.4163 0.6148 1.0461 0.123 Uiso 1 1 calc R U . . .
C28 C 0.4023(5) 0.5920(3) 0.8985(4) 0.0840(11) Uani 1 1 d . U . . .
H28 H 0.3153 0.5586 0.8701 0.101 Uiso 1 1 calc R U . . .
C29 C 0.4696(3) 0.6077(2) 0.8334(3) 0.0588(8) Uani 1 1 d . U . . .
C30 C 0.3983(4) 0.5670(3) 0.7185(3) 0.0716(9) Uani 1 1 d . U . . .
H30 H 0.4530 0.5940 0.6848 0.086 Uiso 1 1 calc R U . . .
C31 C 0.2634(5) 0.6034(4) 0.6834(5) 0.1198(17) Uani 1 1 d . U . . .
H31A H 0.2718 0.6767 0.7148 0.180 Uiso 1 1 calc R U . . .
H31B H 0.2020 0.5673 0.7037 0.180 Uiso 1 1 calc R U . . .
H31C H 0.2313 0.5892 0.6095 0.180 Uiso 1 1 calc R U . . .
C32 C 0.3836(5) 0.4490(3) 0.6824(4) 0.1088(15) Uani 1 1 d . U . . .
H32A H 0.3497 0.4258 0.6082 0.163 Uiso 1 1 calc R U . . .
H32B H 0.3231 0.4201 0.7086 0.163 Uiso 1 1 calc R U . . .
H32C H 0.4685 0.4269 0.7075 0.163 Uiso 1 1 calc R U . . .
C41 C 0.9356(4) 0.4334(3) 0.6861(3) 0.0738(9) Uani 1 1 d . U . . .
O41 O 0.9944(4) 0.3708(3) 0.6585(3) 0.1212(12) Uani 1 1 d . U . . .
C42A C 0.9042(11) 0.6202(7) 0.6502(6) 0.067(2) Uani 0.65 1 d . U P B 1
O42A O 0.9516(8) 0.6588(6) 0.6056(5) 0.105(2) Uani 0.65 1 d . U P B 1
C42B C 0.9306(19) 0.6518(13) 0.6911(13) 0.069(4) Uani 0.35 1 d . U P B 2
O42B O 0.9911(14) 0.7082(10) 0.6711(12) 0.116(5) Uani 0.35 1 d . U P B 2
C43 C 0.6819(4) 0.4739(3) 0.5986(3) 0.0712(9) Uani 1 1 d . U . . .
O43 O 0.5998(4) 0.4295(3) 0.5233(2) 0.1188(11) Uani 1 1 d . U . . .
C44 C 0.7669(4) 0.4464(2) 0.8003(3) 0.0648(8) Uani 1 1 d . U . . .
O44 O 0.7306(3) 0.3896(2) 0.8359(3) 0.1113(10) Uani 1 1 d . U . . .
C45 C 0.9963(4) 0.5991(3) 0.8627(3) 0.0749(10) Uani 1 1 d . U . . .
O45 O 1.0916(3) 0.6261(3) 0.9332(3) 0.1275(13) Uani 1 1 d . U . . .

loop_
_atom_site_aniso_label
_atom_site_aniso_U_11
_atom_site_aniso_U_22
_atom_site_aniso_U_33
_atom_site_aniso_U_23
_atom_site_aniso_U_13
_atom_site_aniso_U_12
Mo 0.04749(16) 0.04708(14) 0.06144(17) 0.02489(11) 0.02505(11) 0.01501(10)
P 0.0508(5) 0.0456(4) 0.0548(4) 0.0257(3) 0.0286(3) 0.0140(3)
N 0.078(2) 0.0517(13) 0.0806(18) 0.0332(12) 0.0557(15) 0.0239(12)
O1 0.120(2) 0.0687(14) 0.0767(15) 0.0167(11) 0.0662(15) -0.0131(13)
C1 0.0365(14) 0.0401(12) 0.0354(12) 0.0116(10) 0.0117(10) 0.0023(10)
C2 0.0392(15) 0.0378(12) 0.0414(13) 0.0136(10) 0.0165(11) 0.0041(10)
C3A 0.087(7) 0.096(9) 0.047(4) -0.003(5) 0.028(4) -0.041(7)
C4A 0.097(9) 0.099(10) 0.063(4) 0.000(4) 0.035(4) -0.055(8)
C3B 0.058(6) 0.034(4) 0.047(5) 0.001(3) 0.030(4) -0.003(4)
C4B 0.082(9) 0.036(4) 0.065(5) 0.008(4) 0.042(5) -0.010(5)
C5 0.069(2) 0.0464(15) 0.0576(16) 0.0178(12) 0.0364(14) 0.0008(13)
C6 0.106(3) 0.082(2) 0.075(2) 0.0273(18) 0.063(2) 0.016(2)
C7 0.065(2) 0.0581(16) 0.0417(15) 0.0107(12) 0.0238(13) 0.0010(14)
C8 0.0541(19) 0.0525(15) 0.0477(15) 0.0090(12) 0.0194(13) -0.0084(13)
C9 0.068(2) 0.0466(15) 0.087(2) 0.0290(14) 0.0512(17) 0.0232(14)
C10 0.087(3) 0.0551(18) 0.095(2) 0.0188(17) 0.040(2) 0.0164(17)
C11 0.148(4) 0.082(3) 0.101(3) 0.017(2) 0.022(3) 0.012(3)
C12 0.231(9) 0.274(10) 0.112(5) 0.024(5) 0.071(5) 0.041(7)
C13 0.134(5) 0.145(5) 0.176(6) 0.002(4) 0.001(4) 0.013(4)
C14 0.118(4) 0.0480(19) 0.124(3) 0.019(2) 0.044(3) 0.012(2)
C15 0.122(4) 0.053(2) 0.135(3) 0.041(2) 0.042(3) 0.027(2)
C16 0.097(3) 0.063(2) 0.113(3) 0.041(2) 0.036(2) 0.0291(19)
C17 0.070(2) 0.0579(17) 0.090(2) 0.0329(16) 0.0430(17) 0.0267(15)
C18 0.081(3) 0.0616(19) 0.093(2) 0.0284(17) 0.032(2) 0.0204(17)
C19 0.084(3) 0.105(3) 0.156(4) 0.039(3) 0.045(3) 0.013(2)
C20 0.139(5) 0.106(3) 0.096(3) 0.032(3) 0.035(3) 0.029(3)
C21 0.0636(19) 0.0390(13) 0.0572(16) 0.0230(11) 0.0365(14) 0.0156(12)
C22 0.105(3) 0.0547(17) 0.0566(17) 0.0246(14) 0.0416(17) 0.0142(16)
C23 0.123(4) 0.121(3) 0.050(2) 0.027(2) 0.014(2) -0.025(3)
C24 0.250(8) 0.138(4) 0.080(3) -0.006(3) 0.024(4) -0.054(5)
C25 0.132(5) 0.219(7) 0.137(5) 0.094(5) 0.011(4) 0.023(4)
C26 0.153(4) 0.081(2) 0.076(2) 0.034(2) 0.073(3) 0.026(2)
C27 0.150(4) 0.097(3) 0.118(3) 0.052(3) 0.105(3) 0.032(3)
C28 0.090(3) 0.079(2) 0.125(3) 0.046(2) 0.077(2) 0.021(2)
C29 0.064(2) 0.0506(16) 0.087(2) 0.0333(15) 0.0477(16) 0.0172(14)
C30 0.051(2) 0.077(2) 0.091(2) 0.0273(18) 0.0300(17) -0.0013(15)
C31 0.071(3) 0.131(4) 0.161(5) 0.060(3) 0.028(3) 0.027(3)
C32 0.106(4) 0.086(3) 0.120(4) 0.013(2) 0.033(3) 0.006(2)
C41 0.082(3) 0.0658(19) 0.084(2) 0.0289(17) 0.0336(19) 0.0282(18)
O41 0.135(3) 0.105(2) 0.145(3) 0.0305(19) 0.073(2) 0.073(2)
C42A 0.069(5) 0.073(5) 0.080(5) 0.037(4) 0.040(4) 0.028(4)
O42A 0.099(5) 0.136(6) 0.151(6) 0.100(5) 0.086(5) 0.056(4)
C42B 0.062(8) 0.063(7) 0.116(11) 0.047(7) 0.057(8) 0.037(5)
O42B 0.088(9) 0.112(8) 0.234(16) 0.118(10) 0.110(11) 0.055(6)
C43 0.075(2) 0.078(2) 0.064(2) 0.0221(17) 0.0253(18) 0.0241(18)
O43 0.114(3) 0.132(3) 0.0732(18) 0.0092(17) 0.0004(17) 0.010(2)
C44 0.069(2) 0.0610(18) 0.071(2) 0.0308(16) 0.0228(17) 0.0104(15)
O44 0.123(3) 0.108(2) 0.140(3) 0.081(2) 0.060(2) 0.0106(18)
C45 0.057(2) 0.068(2) 0.092(2) 0.0167(18) 0.0194(19) 0.0121(16)
O45 0.071(2) 0.141(3) 0.119(3) 0.004(2) -0.0078(19) 0.0067(18)

loop_
_atom_type_symbol
_atom_type_description
_atom_type_scat_dispersion_real
_atom_type_scat_dispersion_imag
_atom_type_scat_source
C C 0.0033 0.0016 'International Tables Vol C Tables 4.2.6.8 and 6.1.1.4'
H H 0.0000 0.0000 'International Tables Vol C Tables 4.2.6.8 and 6.1.1.4'
N N 0.0061 0.0033 'International Tables Vol C Tables 4.2.6.8 and 6.1.1.4'
O O 0.0106 0.0060 'International Tables Vol C Tables 4.2.6.8 and 6.1.1.4'
P P 0.1023 0.0942 'International Tables Vol C Tables 4.2.6.8 and 6.1.1.4'
Mo Mo -1.6832 0.6857 'International Tables Vol C Tables 4.2.6.8 and 6.1.1.4'

loop_
_exptl_crystal_face_index_h
_exptl_crystal_face_index_k
_exptl_crystal_face_index_l
_exptl_crystal_face_perp_dist
0 1 2 0.0600
0 0 -1 0.0800
0 -1 -2 0.0800
0 2 -1 0.1400
2 0 -1 0.2000
-2 0 1 0.2000
0 -2 1 0.0800

loop_
_geom_angle_atom_site_label_1
_geom_angle_atom_site_label_2
_geom_angle_atom_site_label_3
_geom_angle
C41 Mo C44 88.85(15)
C41 Mo C45 87.85(15)
C44 Mo C45 90.71(15)
C41 Mo C43 87.01(15)
C44 Mo C43 89.48(15)
C45 Mo C43 174.85(14)
C41 Mo C42A 84.5(3)
C44 Mo C42A 172.3(3)
C45 Mo C42A 92.9(3)
C43 Mo C42A 86.3(3)
C41 Mo C42B 92.4(5)
C44 Mo C42B 169.2(5)
C45 Mo C42B 78.6(5)
C43 Mo C42B 101.3(5)
C41 Mo P 177.13(12)
C44 Mo P 88.54(10)
C45 Mo P 93.37(10)
C43 Mo P 91.78(10)
C42A Mo P 98.0(3)
C42B Mo P 90.4(5)
C1 P C21 106.23(12)
C1 P Mo 130.05(9)
C21 P Mo 123.66(8)
C1 N C9 124.8(2)
C1 N H1 116(2)
C9 N H1 119(2)
C5 O1 C6 118.9(3)
N C1 C2 117.1(2)
N C1 P 124.53(19)
C2 C1 P 118.33(18)
C3A C2 C8 116.9(7)
C8 C2 C3B 117.6(11)
C3A C2 C1 121.3(7)
C8 C2 C1 121.5(2)
C3B C2 C1 120.2(11)
C2 C3A C4A 122.8(14)
C2 C3A H3A 118.6
C4A C3A H3A 118.6
C3A C4A C5 119.5(14)
C3A C4A H4A 120.2
C5 C4A H4A 120.2
C4B C3B C2 118(2)
C4B C3B H3B 121.2
C2 C3B H3B 121.2
C5 C4B C3B 122(2)
C5 C4B H4B 118.8
C3B C4B H4B 118.8
C4B C5 C7 118.8(13)
C4B C5 O1 114.9(12)
C7 C5 O1 125.1(3)
C7 C5 C4A 118.7(7)
O1 C5 C4A 116.1(7)
O1 C6 H6A 109.5
O1 C6 H6B 109.5
H6A C6 H6B 109.5
O1 C6 H6C 109.5
H6A C6 H6C 109.5
H6B C6 H6C 109.5
C5 C7 C8 120.1(3)
C5 C7 H7 119.9
C8 C7 H7 119.9
C2 C8 C7 121.5(3)
C2 C8 H8 119.3
C7 C8 H8 119.3
C17 C9 C10 122.2(3)
C17 C9 N 119.6(3)
C10 C9 N 118.2(3)
C14 C10 C9 116.8(4)
C14 C10 C11 120.4(4)
C9 C10 C11 122.8(3)
C10 C11 C12 110.7(5)
C10 C11 C13 112.9(5)
C12 C11 C13 108.0(5)
C10 C11 H11 108.4
C12 C11 H11 108.4
C13 C11 H11 108.4
C11 C12 H12A 109.5
C11 C12 H12B 109.5
H12A C12 H12B 109.5
C11 C12 H12C 109.5
H12A C12 H12C 109.5
H12B C12 H12C 109.5
C11 C13 H13A 109.5
C11 C13 H13B 109.5
H13A C13 H13B 109.5
C11 C13 H13C 109.5
H13A C13 H13C 109.5
H13B C13 H13C 109.5
C15 C14 C10 121.5(4)
C15 C14 H14 119.2
C10 C14 H14 119.2
C16 C15 C14 120.6(4)
C16 C15 H15 119.7
C14 C15 H15 119.7
C15 C16 C17 121.8(4)
C15 C16 H16 119.1
C17 C16 H16 119.1
C9 C17 C16 117.0(3)
C9 C17 C18 123.7(3)
C16 C17 C18 119.2(3)
C17 C18 C20 113.5(3)
C17 C18 C19 109.2(3)
C20 C18 C19 110.2(4)
C17 C18 H18 107.9
C20 C18 H18 107.9
C19 C18 H18 107.9
C18 C19 H19A 109.5
C18 C19 H19B 109.5
H19A C19 H19B 109.5
C18 C19 H19C 109.5
H19A C19 H19C 109.5
H19B C19 H19C 109.5
C18 C20 H20A 109.5
C18 C20 H20B 109.5
H20A C20 H20B 109.5
C18 C20 H20C 109.5
H20A C20 H20C 109.5
H20B C20 H20C 109.5
C22 C21 C29 120.5(3)
C22 C21 P 119.7(2)
C29 C21 P 119.7(2)
C21 C22 C26 118.2(4)
C21 C22 C23 123.5(3)
C26 C22 C23 118.2(4)
C22 C23 C25 110.8(4)
C22 C23 C24 111.3(5)
C25 C23 C24 111.8(5)
C22 C23 H23 107.6
C25 C23 H23 107.6
C24 C23 H23 107.6
C23 C24 H24A 109.5
C23 C24 H24B 109.5
H24A C24 H24B 109.5
C23 C24 H24C 109.5
H24A C24 H24C 109.5
H24B C24 H24C 109.5
C23 C25 H25A 109.5
C23 C25 H25B 109.5
H25A C25 H25B 109.5
C23 C25 H25C 109.5
H25A C25 H25C 109.5
H25B C25 H25C 109.5
C27 C26 C22 121.1(4)
C27 C26 H26 119.4
C22 C26 H26 119.4
C26 C27 C28 120.7(4)
C26 C27 H27 119.6
C28 C27 H27 119.6
C27 C28 C29 120.8(4)
C27 C28 H28 119.6
C29 C28 H28 119.6
C28 C29 C21 118.7(3)
C28 C29 C30 118.0(3)
C21 C29 C30 123.3(3)
C29 C30 C31 112.8(4)
C29 C30 C32 111.2(3)
C31 C30 C32 110.2(4)
C29 C30 H30 107.5
C31 C30 H30 107.5
C32 C30 H30 107.5
C30 C31 H31A 109.5
C30 C31 H31B 109.5
H31A C31 H31B 109.5
C30 C31 H31C 109.5
H31A C31 H31C 109.5
H31B C31 H31C 109.5
C30 C32 H32A 109.5
C30 C32 H32B 109.5
H32A C32 H32B 109.5
C30 C32 H32C 109.5
H32A C32 H32C 109.5
H32B C32 H32C 109.5
O41 C41 Mo 179.8(3)
O42A C42A Mo 174.0(10)
O42B C42B Mo 174.7(17)
O43 C43 Mo 175.1(3)
O44 C44 Mo 177.2(3)
O45 C45 Mo 175.3(3)

loop_
_geom_bond_atom_site_label_1
_geom_bond_atom_site_label_2
_geom_bond_distance
Mo C41 1.967(4)
Mo C44 2.016(3)
Mo C45 2.028(4)
Mo C43 2.033(4)
Mo C42A 2.056(9)
Mo C42B 2.086(18)
Mo P 2.5559(8)
P C1 1.697(2)
P C21 1.837(3)
N C1 1.362(3)
N C9 1.446(3)
N H1 0.856(18)
O1 C5 1.363(3)
O1 C6 1.401(4)
C1 C2 1.485(3)
C2 C3A 1.347(15)
C2 C8 1.370(4)
C2 C3B 1.42(2)
C3A C4A 1.370(19)
C3A H3A 0.9300
C4A C5 1.384(15)
C4A H4A 0.9300
C3B C4B 1.40(3)
C3B H3B 0.9300
C4B C5 1.35(3)
C4B H4B 0.9300
C5 C7 1.349(4)
C6 H6A 0.9600
C6 H6B 0.9600
C6 H6C 0.9600
C7 C8 1.392(4)
C7 H7 0.9300
C8 H8 0.9300
C9 C17 1.390(5)
C9 C10 1.410(5)
C10 C14 1.405(5)
C10 C11 1.509(6)
C11 C12 1.532(8)
C11 C13 1.535(9)
C11 H11 0.9800
C12 H12A 0.9600
C12 H12B 0.9600
C12 H12C 0.9600
C13 H13A 0.9600
C13 H13B 0.9600
C13 H13C 0.9600
C14 C15 1.357(6)
C14 H14 0.9300
C15 C16 1.355(6)
C15 H15 0.9300
C16 C17 1.403(4)
C16 H16 0.9300
C17 C18 1.503(5)
C18 C20 1.529(6)
C18 C19 1.532(6)
C18 H18 0.9800
C19 H19A 0.9600
C19 H19B 0.9600
C19 H19C 0.9600
C20 H20A 0.9600
C20 H20B 0.9600
C20 H20C 0.9600
C21 C22 1.403(4)
C21 C29 1.404(4)
C22 C26 1.406(5)
C22 C23 1.507(6)
C23 C25 1.521(8)
C23 C24 1.542(7)
C23 H23 0.9800
C24 H24A 0.9600
C24 H24B 0.9600
C24 H24C 0.9600
C25 H25A 0.9600
C25 H25B 0.9600
C25 H25C 0.9600
C26 C27 1.358(7)
C26 H26 0.9300
C27 C28 1.370(6)
C27 H27 0.9300
C28 C29 1.397(5)
C28 H28 0.9300
C29 C30 1.505(5)
C30 C31 1.522(6)
C30 C32 1.524(5)
C30 H30 0.9800
C31 H31A 0.9600
C31 H31B 0.9600
C31 H31C 0.9600
C32 H32A 0.9600
C32 H32B 0.9600
C32 H32C 0.9600
C41 O41 1.144(4)
C42A O42A 1.134(9)
C42B O42B 1.125(17)
C43 O43 1.140(4)
C44 O44 1.137(4)
C45 O45 1.143(4)

loop_
_geom_torsion_atom_site_label_1
_geom_torsion_atom_site_label_2
_geom_torsion_atom_site_label_3
_geom_torsion_atom_site_label_4
_geom_torsion
C9 N C1 C2 -0.2(4)
C9 N C1 P 178.0(2)
C21 P C1 N 2.9(3)
Mo P C1 N -179.7(2)
C21 P C1 C2 -178.93(19)
Mo P C1 C2 -1.5(2)
N C1 C2 C3A 77.4(8)
P C1 C2 C3A -100.9(8)
N C1 C2 C8 -109.5(3)
P C1 C2 C8 72.1(3)
N C1 C2 C3B 60.7(12)
P C1 C2 C3B -117.7(12)
C8 C2 C3A C4A 7.6(17)
C1 C2 C3A C4A -179.0(12)
C2 C3A C4A C5 -3(2)
C8 C2 C3B C4B -8(3)
C1 C2 C3B C4B -178.4(18)
C2 C3B C4B C5 -4(4)
C3B C4B C5 C7 15(3)
C3B C4B C5 O1 -177(2)
C6 O1 C5 C4B 176.2(15)
C6 O1 C5 C7 -16.7(5)
C6 O1 C5 C4A 159.5(9)
C3A C4A C5 C7 -3.2(19)
C3A C4A C5 O1 -179.6(12)
C4B C5 C7 C8 -13.2(15)
O1 C5 C7 C8 -179.9(3)
C4A C5 C7 C8 4.0(10)
C3A C2 C8 C7 -6.6(8)
C3B C2 C8 C7 9.6(12)
C1 C2 C8 C7 180.0(3)
C5 C7 C8 C2 0.9(5)
C1 N C9 C17 78.6(4)
C1 N C9 C10 -100.9(4)
C17 C9 C10 C14 -3.1(5)
N C9 C10 C14 176.4(3)
C17 C9 C10 C11 176.1(4)
N C9 C10 C11 -4.4(6)
C14 C10 C11 C12 69.1(7)
C9 C10 C11 C12 -110.0(6)
C14 C10 C11 C13 -52.1(6)
C9 C10 C11 C13 128.8(5)
C9 C10 C14 C15 0.1(7)
C11 C10 C14 C15 -179.1(5)
C10 C14 C15 C16 1.8(8)
C14 C15 C16 C17 -0.6(7)
C10 C9 C17 C16 4.2(5)
N C9 C17 C16 -175.4(3)
C10 C9 C17 C18 -172.9(3)
N C9 C17 C18 7.6(5)
C15 C16 C17 C9 -2.3(6)
C15 C16 C17 C18 174.9(4)
C9 C17 C18 C20 -138.0(4)
C16 C17 C18 C20 45.0(5)
C9 C17 C18 C19 98.7(4)
C16 C17 C18 C19 -78.3(4)
C1 P C21 C22 -95.2(2)
Mo P C21 C22 87.1(2)
C1 P C21 C29 88.3(2)
Mo P C21 C29 -89.3(2)
C29 C21 C22 C26 -1.2(4)
P C21 C22 C26 -177.6(2)
C29 C21 C22 C23 175.5(3)
P C21 C22 C23 -1.0(4)
C21 C22 C23 C25 -107.0(4)
C26 C22 C23 C25 69.7(5)
C21 C22 C23 C24 127.9(4)
C26 C22 C23 C24 -55.4(5)
C21 C22 C26 C27 0.7(5)
C23 C22 C26 C27 -176.1(4)
C22 C26 C27 C28 0.2(7)
C26 C27 C28 C29 -0.7(6)
C27 C28 C29 C21 0.2(5)
C27 C28 C29 C30 178.6(3)
C22 C21 C29 C28 0.7(4)
P C21 C29 C28 177.2(2)
C22 C21 C29 C30 -177.6(3)
P C21 C29 C30 -1.2(4)
C28 C29 C30 C31 52.7(4)
C21 C29 C30 C31 -128.9(4)
C28 C29 C30 C32 -71.7(4)
C21 C29 C30 C32 106.7(4)
